data_4032404
loop_
_publ_author_name
'Wang, Lu'
'Shi, Li-Xia'
'Liu, Lu'
'Li, Zhuo-Xuan'
'Xu, Ting'
'Hao, Wen-Juan'
'Li, Guigen'
'Tu, Shu-Jiang'
'Jiang, Bo'

_publ_section_title
;
 Synthesis of Diastereoenriched Oxazolo[5,4-b]indoles via Catalyst-Free
 Multicomponent Bicyclizations.
;
_journal_issue 7
_journal_name_full 'The Journal of organic chemistry'
_journal_page_first 3605
_journal_page_last 3611
_journal_paper_doi 10.1021/acs.joc.7b00129
_journal_volume 82
_journal_year 2017
_chemical_formula_sum 'C35 H35 Br N2 O7'
_chemical_formula_weight 675.56
_chemical_name_systematic
; 
 ? 
;
_space_group_IT_number 14
_symmetry_cell_setting monoclinic
_symmetry_space_group_name_Hall '-P 2yn'
_symmetry_space_group_name_H-M 'P 1 21/n 1'
_atom_sites_solution_hydrogens geom
_atom_sites_solution_primary direct
_atom_sites_solution_secondary difmap
_audit_creation_method SHELXL-97
_cell_angle_alpha 90.00
_cell_angle_beta 94.4550(10)
_cell_angle_gamma 90.00
_cell_formula_units_Z 4
_cell_length_a 14.0787(13)
_cell_length_b 16.1044(14)
_cell_length_c 14.3694(12)
_cell_measurement_reflns_used 2260
_cell_measurement_temperature 298(2)
_cell_measurement_theta_max 20.045
_cell_measurement_theta_min 2.325
_cell_volume 3248.1(5)
_computing_cell_refinement 'Bruker SMART'
_computing_data_collection 'Bruker SMART'
_computing_data_reduction 'Bruker SHELXTL'
_computing_molecular_graphics 'Bruker SHELXTL'
_computing_publication_material 'Bruker SHELXTL'
_computing_structure_refinement 'SHELXL-97 (Sheldrick, 1997)'
_computing_structure_solution 'SHELXS-97 (Sheldrick, 1990)'
_diffrn_ambient_temperature 298(2)
_diffrn_measured_fraction_theta_full 0.995
_diffrn_measured_fraction_theta_max 0.995
_diffrn_measurement_device_type 'CCD area detector'
_diffrn_measurement_method 'phi and omega scans'
_diffrn_radiation_monochromator graphite
_diffrn_radiation_source 'fine-focus sealed tube'
_diffrn_radiation_type MoK\a
_diffrn_radiation_wavelength 0.71073
_diffrn_reflns_av_R_equivalents 0.0987
_diffrn_reflns_av_sigmaI/netI 0.1241
_diffrn_reflns_limit_h_max 16
_diffrn_reflns_limit_h_min -14
_diffrn_reflns_limit_k_max 19
_diffrn_reflns_limit_k_min -19
_diffrn_reflns_limit_l_max 17
_diffrn_reflns_limit_l_min -16
_diffrn_reflns_number 15872
_diffrn_reflns_theta_full 25.02
_diffrn_reflns_theta_max 25.02
_diffrn_reflns_theta_min 2.32
_exptl_absorpt_coefficient_mu 1.317
_exptl_absorpt_correction_T_max 0.6780
_exptl_absorpt_correction_T_min 0.6486
_exptl_absorpt_correction_type multi-scan
_exptl_absorpt_process_details sadabs
_exptl_crystal_colour white
_exptl_crystal_density_diffrn 1.381
_exptl_crystal_density_method 'not measured'
_exptl_crystal_description block
_exptl_crystal_F_000 1400
_exptl_crystal_size_max 0.36
_exptl_crystal_size_mid 0.33
_exptl_crystal_size_min 0.32
_refine_diff_density_max 0.659
_refine_diff_density_min -0.475
_refine_diff_density_rms 0.076
_refine_ls_extinction_method none
_refine_ls_goodness_of_fit_ref 1.018
_refine_ls_hydrogen_treatment mixed
_refine_ls_matrix_type full
_refine_ls_number_parameters 410
_refine_ls_number_reflns 5705
_refine_ls_number_restraints 0
_refine_ls_restrained_S_all 1.018
_refine_ls_R_factor_all 0.1438
_refine_ls_R_factor_gt 0.0563
_refine_ls_shift/su_max 0.001
_refine_ls_shift/su_mean 0.000
_refine_ls_structure_factor_coef Fsqd
_refine_ls_weighting_details 'calc w=1/[\s^2^(Fo^2^)+(0.0609P)^2^+0.3046P] where P=(Fo^2^+2Fc^2^)/3'
_refine_ls_weighting_scheme calc
_refine_ls_wR_factor_gt 0.1219
_refine_ls_wR_factor_ref 0.1617
_reflns_number_gt 2765
_reflns_number_total 5705
_reflns_threshold_expression >2sigma(I)
_cod_data_source_file jo7b00129_si_002.cif
_cod_data_source_block 120528j
_cod_depositor_comments
;
The following automatic conversions were performed:

'_symmetry_cell_setting' value 'Monoclinic' changed to 'monoclinic'
according to
/home/data/users/saulius/crontab/automatic-downloads/rss-feeds/ACS/lib/dictionaries/cif_core.dic
dictionary named 'cif_core.dic' version 2.4.2 from 2011-04-26.

Automatic conversion script
Id: cif_fix_values 4973 2017-02-22 13:04:09Z antanas 

 Adding full bibliography for 4032404.cif.
;
_cod_original_sg_symbol_H-M P2(1)/n
_cod_database_code 4032404

loop_
_symmetry_equiv_pos_as_xyz
'x, y, z'
'-x+1/2, y+1/2, -z+1/2'
'-x, -y, -z'
'x-1/2, -y-1/2, z-1/2'

loop_
_atom_site_label
_atom_site_type_symbol
_atom_site_fract_x
_atom_site_fract_y
_atom_site_fract_z
_atom_site_U_iso_or_equiv
_atom_site_adp_type
_atom_site_occupancy
_atom_site_symmetry_multiplicity
_atom_site_calc_flag
_atom_site_refinement_flags
Br1 Br 0.35427(5) 1.19623(4) 0.07829(5) 0.0869(3) Uani 1 1 d .
N1 N 0.4928(2) 0.7649(2) 0.4832(2) 0.0358(9) Uani 1 1 d .
N2 N 0.3817(2) 0.8754(2) 0.3006(2) 0.0337(9) Uani 1 1 d .
O1 O 0.48652(18) 0.90285(17) 0.4378(2) 0.0375(8) Uani 1 1 d .
O2 O 0.6008(2) 0.8676(2) 0.3051(2) 0.0514(9) Uani 1 1 d .
O3 O 0.8335(3) 0.5357(2) 0.3224(3) 0.0728(11) Uani 1 1 d .
O4 O 0.0934(2) 1.0034(2) 0.5936(2) 0.0535(9) Uani 1 1 d .
O5 O 0.4391(2) 0.59941(19) 0.3649(2) 0.0573(10) Uani 1 1 d .
O6 O 0.5887(3) 0.6193(2) 0.6301(3) 0.0784(12) Uani 1 1 d .
O7 O 0.4605(2) 0.5399(2) 0.6095(2) 0.0631(10) Uani 1 1 d .
H7 H 0.5001 0.5024 0.6119 0.095 Uiso 1 1 calc R
C1 C 0.5499(3) 0.8330(3) 0.4544(3) 0.0370(11) Uani 1 1 d .
H1 H 0.5967 0.8470 0.5061 0.044 Uiso 1 1 calc R
C2 C 0.4043(3) 0.7748(3) 0.4228(3) 0.0345(11) Uani 1 1 d .
H2 H 0.3492 0.7535 0.4530 0.041 Uiso 1 1 calc R
C3 C 0.3955(3) 0.8711(3) 0.4044(3) 0.0336(11) Uani 1 1 d .
C4 C 0.3959(3) 0.7996(3) 0.2625(3) 0.0340(11) Uani 1 1 d .
C5 C 0.4092(3) 0.7386(3) 0.3274(3) 0.0358(11) Uani 1 1 d .
C6 C 0.4290(3) 0.6548(3) 0.3055(4) 0.0425(12) Uani 1 1 d .
C7 C 0.4431(4) 0.6388(3) 0.2042(4) 0.0545(14) Uani 1 1 d .
H7A H 0.4255 0.5817 0.1900 0.065 Uiso 1 1 calc R
H7B H 0.5104 0.6445 0.1954 0.065 Uiso 1 1 calc R
C8 C 0.3871(3) 0.6954(3) 0.1337(3) 0.0478(13) Uani 1 1 d .
C9 C 0.4025(3) 0.7861(3) 0.1606(3) 0.0470(13) Uani 1 1 d .
H9A H 0.4648 0.8036 0.1437 0.056 Uiso 1 1 calc R
H9B H 0.3551 0.8200 0.1259 0.056 Uiso 1 1 calc R
C10 C 0.6039(3) 0.8155(3) 0.3668(3) 0.0403(12) Uani 1 1 d .
C11 C 0.6626(3) 0.7403(3) 0.3610(3) 0.0387(11) Uani 1 1 d .
C12 C 0.7133(3) 0.7304(3) 0.2829(4) 0.0539(14) Uani 1 1 d .
H12 H 0.7090 0.7709 0.2367 0.065 Uiso 1 1 calc R
C13 C 0.7698(4) 0.6622(3) 0.2721(4) 0.0631(16) Uani 1 1 d .
H13 H 0.8025 0.6564 0.2187 0.076 Uiso 1 1 calc R
C14 C 0.7779(3) 0.6018(3) 0.3412(4) 0.0513(14) Uani 1 1 d .
C15 C 0.7298(3) 0.6115(3) 0.4194(4) 0.0521(14) Uani 1 1 d .
H15 H 0.7355 0.5714 0.4661 0.063 Uiso 1 1 calc R
C16 C 0.6730(3) 0.6795(3) 0.4298(3) 0.0469(13) Uani 1 1 d .
H16 H 0.6409 0.6851 0.4837 0.056 Uiso 1 1 calc R
C17 C 0.8457(5) 0.4721(4) 0.3909(5) 0.097(2) Uani 1 1 d .
H17A H 0.8761 0.4947 0.4474 0.145 Uiso 1 1 calc R
H17B H 0.8846 0.4286 0.3684 0.145 Uiso 1 1 calc R
H17C H 0.7846 0.4499 0.4031 0.145 Uiso 1 1 calc R
C18 C 0.3181(3) 0.9151(2) 0.4510(3) 0.0318(10) Uani 1 1 d .
C19 C 0.2227(3) 0.9045(3) 0.4171(3) 0.0361(11) Uani 1 1 d .
H19 H 0.2083 0.8768 0.3610 0.043 Uiso 1 1 calc R
C20 C 0.1506(3) 0.9349(3) 0.4663(3) 0.0395(11) Uani 1 1 d .
H20 H 0.0875 0.9269 0.4438 0.047 Uiso 1 1 calc R
C21 C 0.1709(3) 0.9775(3) 0.5491(3) 0.0386(11) Uani 1 1 d .
C22 C 0.2636(3) 0.9912(3) 0.5816(3) 0.0410(12) Uani 1 1 d .
H22 H 0.2775 1.0211 0.6363 0.049 Uiso 1 1 calc R
C23 C 0.3365(3) 0.9599(3) 0.5319(3) 0.0378(11) Uani 1 1 d .
H23 H 0.3994 0.9695 0.5540 0.045 Uiso 1 1 calc R
C24 C 0.1107(4) 1.0487(4) 0.6785(4) 0.0782(19) Uani 1 1 d .
H24A H 0.1457 1.0146 0.7239 0.117 Uiso 1 1 calc R
H24B H 0.0511 1.0645 0.7015 0.117 Uiso 1 1 calc R
H24C H 0.1471 1.0976 0.6671 0.117 Uiso 1 1 calc R
C25 C 0.5040(4) 0.6114(3) 0.6173(3) 0.0493(13) Uani 1 1 d .
C26 C 0.4351(3) 0.6833(3) 0.6122(4) 0.0487(13) Uani 1 1 d .
H26A H 0.4102 0.6903 0.6727 0.058 Uiso 1 1 calc R
H26B H 0.3819 0.6699 0.5677 0.058 Uiso 1 1 calc R
C27 C 0.4784(3) 0.7644(3) 0.5839(3) 0.0440(12) Uani 1 1 d .
H27A H 0.4367 0.8099 0.5980 0.053 Uiso 1 1 calc R
H27B H 0.5391 0.7726 0.6194 0.053 Uiso 1 1 calc R
C28 C 0.3743(3) 0.9521(2) 0.2508(3) 0.0330(11) Uani 1 1 d .
C29 C 0.2930(3) 0.9699(3) 0.1944(3) 0.0419(12) Uani 1 1 d .
H29 H 0.2425 0.9326 0.1908 0.050 Uiso 1 1 calc R
C30 C 0.2859(3) 1.0421(3) 0.1435(3) 0.0489(13) Uani 1 1 d .
H30 H 0.2308 1.0538 0.1058 0.059 Uiso 1 1 calc R
C31 C 0.3607(4) 1.0970(3) 0.1490(4) 0.0492(13) Uani 1 1 d .
C32 C 0.4412(3) 1.0819(3) 0.2072(4) 0.0557(14) Uani 1 1 d .
H32 H 0.4902 1.1207 0.2128 0.067 Uiso 1 1 calc R
C33 C 0.4485(3) 1.0082(3) 0.2573(3) 0.0497(13) Uani 1 1 d .
H33 H 0.5034 0.9967 0.2953 0.060 Uiso 1 1 calc R
C34 C 0.4192(5) 0.6829(3) 0.0356(4) 0.083(2) Uani 1 1 d .
H34A H 0.3812 0.7169 -0.0077 0.124 Uiso 1 1 calc R
H34B H 0.4116 0.6256 0.0181 0.124 Uiso 1 1 calc R
H34C H 0.4850 0.6983 0.0347 0.124 Uiso 1 1 calc R
C35 C 0.2805(4) 0.6746(3) 0.1344(4) 0.0735(17) Uani 1 1 d .
H35A H 0.2444 0.7104 0.0915 0.110 Uiso 1 1 calc R
H35B H 0.2605 0.6827 0.1962 0.110 Uiso 1 1 calc R
H35C H 0.2701 0.6178 0.1161 0.110 Uiso 1 1 calc R

loop_
_atom_site_aniso_label
_atom_site_aniso_U_11
_atom_site_aniso_U_22
_atom_site_aniso_U_33
_atom_site_aniso_U_23
_atom_site_aniso_U_13
_atom_site_aniso_U_12
Br1 0.0835(5) 0.0531(4) 0.1230(7) 0.0432(4) 0.0017(4) 0.0109(3)
N1 0.034(2) 0.034(2) 0.038(2) 0.0036(18) -0.0030(18) -0.0001(17)
N2 0.039(2) 0.022(2) 0.039(2) -0.0017(17) -0.0037(17) 0.0005(16)
O1 0.0308(17) 0.0299(18) 0.050(2) -0.0015(14) -0.0104(14) -0.0015(13)
O2 0.052(2) 0.044(2) 0.058(2) 0.0154(18) 0.0075(17) 0.0036(16)
O3 0.079(3) 0.072(3) 0.071(3) -0.001(2) 0.022(2) 0.035(2)
O4 0.050(2) 0.058(2) 0.054(2) -0.0036(18) 0.0122(17) 0.0082(17)
O5 0.067(2) 0.027(2) 0.076(3) 0.0073(18) -0.0034(19) 0.0056(17)
O6 0.052(3) 0.060(3) 0.120(4) 0.023(2) -0.012(2) 0.0108(19)
O7 0.064(2) 0.044(2) 0.082(3) 0.0125(19) 0.0073(19) 0.0094(19)
C1 0.032(3) 0.034(3) 0.044(3) 0.004(2) -0.009(2) 0.002(2)
C2 0.030(2) 0.031(3) 0.041(3) 0.005(2) -0.003(2) 0.0006(19)
C3 0.031(3) 0.034(3) 0.034(3) -0.002(2) -0.007(2) -0.004(2)
C4 0.030(2) 0.028(3) 0.043(3) -0.006(2) -0.003(2) -0.002(2)
C5 0.038(3) 0.025(3) 0.044(3) 0.001(2) -0.005(2) 0.000(2)
C6 0.039(3) 0.034(3) 0.054(4) -0.005(3) -0.003(2) 0.001(2)
C7 0.061(3) 0.034(3) 0.069(4) -0.010(3) 0.010(3) 0.005(2)
C8 0.057(3) 0.041(3) 0.045(3) -0.010(2) 0.001(2) -0.003(3)
C9 0.056(3) 0.039(3) 0.045(3) -0.007(2) 0.003(2) -0.001(2)
C10 0.031(3) 0.037(3) 0.051(3) -0.001(3) -0.003(2) -0.009(2)
C11 0.031(3) 0.039(3) 0.046(3) -0.003(2) -0.001(2) -0.001(2)
C12 0.055(3) 0.049(3) 0.059(4) 0.009(3) 0.013(3) 0.005(3)
C13 0.069(4) 0.064(4) 0.060(4) 0.006(3) 0.025(3) 0.018(3)
C14 0.044(3) 0.054(4) 0.056(4) -0.008(3) 0.006(3) 0.009(3)
C15 0.051(3) 0.048(3) 0.057(4) 0.003(3) 0.008(3) 0.015(3)
C16 0.043(3) 0.060(4) 0.039(3) 0.000(3) 0.007(2) 0.007(2)
C17 0.129(6) 0.074(5) 0.090(5) 0.019(4) 0.028(4) 0.055(4)
C18 0.033(3) 0.024(2) 0.037(3) 0.002(2) -0.005(2) 0.0034(19)
C19 0.033(3) 0.040(3) 0.034(3) -0.006(2) -0.009(2) -0.002(2)
C20 0.027(3) 0.044(3) 0.047(3) 0.001(2) 0.001(2) -0.002(2)
C21 0.038(3) 0.034(3) 0.045(3) 0.004(2) 0.007(2) 0.003(2)
C22 0.049(3) 0.038(3) 0.035(3) -0.005(2) 0.002(2) 0.000(2)
C23 0.034(3) 0.039(3) 0.039(3) -0.003(2) -0.008(2) -0.004(2)
C24 0.072(4) 0.109(5) 0.054(4) -0.019(4) 0.010(3) 0.019(4)
C25 0.061(4) 0.040(3) 0.047(3) 0.011(2) 0.005(3) 0.006(3)
C26 0.051(3) 0.046(3) 0.049(3) 0.016(2) 0.005(2) 0.012(2)
C27 0.043(3) 0.042(3) 0.047(3) 0.002(2) 0.002(2) 0.008(2)
C28 0.039(3) 0.023(3) 0.037(3) -0.002(2) -0.002(2) 0.000(2)
C29 0.036(3) 0.042(3) 0.046(3) 0.002(2) -0.009(2) -0.002(2)
C30 0.038(3) 0.051(3) 0.056(3) 0.009(3) -0.007(2) 0.005(2)
C31 0.050(3) 0.033(3) 0.065(4) 0.008(2) 0.003(3) 0.011(2)
C32 0.048(3) 0.034(3) 0.084(4) 0.007(3) -0.002(3) -0.011(2)
C33 0.045(3) 0.041(3) 0.059(3) 0.006(3) -0.016(2) -0.008(2)
C34 0.128(6) 0.064(4) 0.059(4) -0.019(3) 0.027(4) -0.006(4)
C35 0.074(4) 0.070(4) 0.072(4) -0.005(3) -0.019(3) -0.018(3)

loop_
_atom_type_symbol
_atom_type_description
_atom_type_scat_dispersion_real
_atom_type_scat_dispersion_imag
_atom_type_scat_source
C C 0.0033 0.0016 'International Tables Vol C Tables 4.2.6.8 and 6.1.1.4'
H H 0.0000 0.0000 'International Tables Vol C Tables 4.2.6.8 and 6.1.1.4'
N N 0.0061 0.0033 'International Tables Vol C Tables 4.2.6.8 and 6.1.1.4'
O O 0.0106 0.0060 'International Tables Vol C Tables 4.2.6.8 and 6.1.1.4'
Br Br -0.2901 2.4595 'International Tables Vol C Tables 4.2.6.8 and 6.1.1.4'

loop_
_geom_angle_atom_site_label_1
_geom_angle_atom_site_label_2
_geom_angle_atom_site_label_3
_geom_angle
C1 N1 C2 102.4(3)
C1 N1 C27 114.1(3)
C2 N1 C27 113.8(3)
C4 N2 C28 125.6(4)
C4 N2 C3 110.5(3)
C28 N2 C3 122.8(3)
C3 O1 C1 107.7(3)
C14 O3 C17 117.8(4)
C21 O4 C24 117.7(4)
C25 O7 H7 109.5
N1 C1 O1 106.8(3)
N1 C1 C10 114.7(4)
O1 C1 C10 110.1(3)
N1 C1 H1 108.4
O1 C1 H1 108.4
C10 C1 H1 108.4
N1 C2 C5 113.7(3)
N1 C2 C3 104.9(3)
C5 C2 C3 103.8(3)
N1 C2 H2 111.4
C5 C2 H2 111.4
C3 C2 H2 111.4
O1 C3 N2 111.3(3)
O1 C3 C18 110.2(3)
N2 C3 C18 112.5(3)
O1 C3 C2 103.8(3)
N2 C3 C2 102.5(3)
C18 C3 C2 116.1(3)
C5 C4 N2 113.0(4)
C5 C4 C9 123.6(4)
N2 C4 C9 123.3(4)
C4 C5 C6 123.8(4)
C4 C5 C2 109.5(4)
C6 C5 C2 126.7(4)
O5 C6 C5 123.3(5)
O5 C6 C7 121.8(4)
C5 C6 C7 114.8(4)
C6 C7 C8 115.9(4)
C6 C7 H7A 108.3
C8 C7 H7A 108.3
C6 C7 H7B 108.3
C8 C7 H7B 108.3
H7A C7 H7B 107.4
C9 C8 C34 108.4(4)
C9 C8 C7 110.3(4)
C34 C8 C7 110.9(4)
C9 C8 C35 109.1(4)
C34 C8 C35 109.7(4)
C7 C8 C35 108.5(4)
C4 C9 C8 111.8(4)
C4 C9 H9A 109.3
C8 C9 H9A 109.3
C4 C9 H9B 109.3
C8 C9 H9B 109.3
H9A C9 H9B 107.9
O2 C10 C11 120.9(4)
O2 C10 C1 118.4(4)
C11 C10 C1 120.6(4)
C12 C11 C16 117.6(4)
C12 C11 C10 117.8(4)
C16 C11 C10 124.6(4)
C13 C12 C11 121.5(5)
C13 C12 H12 119.2
C11 C12 H12 119.2
C12 C13 C14 119.7(5)
C12 C13 H13 120.1
C14 C13 H13 120.1
O3 C14 C15 125.6(5)
O3 C14 C13 114.9(5)
C15 C14 C13 119.4(5)
C14 C15 C16 120.8(5)
C14 C15 H15 119.6
C16 C15 H15 119.6
C15 C16 C11 120.9(4)
C15 C16 H16 119.5
C11 C16 H16 119.5
O3 C17 H17A 109.5
O3 C17 H17B 109.5
H17A C17 H17B 109.5
O3 C17 H17C 109.5
H17A C17 H17C 109.5
H17B C17 H17C 109.5
C23 C18 C19 118.0(4)
C23 C18 C3 122.0(4)
C19 C18 C3 119.8(4)
C20 C19 C18 120.3(4)
C20 C19 H19 119.8
C18 C19 H19 119.8
C19 C20 C21 120.5(4)
C19 C20 H20 119.7
C21 C20 H20 119.7
C22 C21 O4 124.3(4)
C22 C21 C20 120.0(4)
O4 C21 C20 115.6(4)
C21 C22 C23 119.3(4)
C21 C22 H22 120.4
C23 C22 H22 120.4
C18 C23 C22 121.8(4)
C18 C23 H23 119.1
C22 C23 H23 119.1
O4 C24 H24A 109.5
O4 C24 H24B 109.5
H24A C24 H24B 109.5
O4 C24 H24C 109.5
H24A C24 H24C 109.5
H24B C24 H24C 109.5
O6 C25 O7 124.1(5)
O6 C25 C26 123.7(5)
O7 C25 C26 112.2(5)
C25 C26 C27 113.9(4)
C25 C26 H26A 108.8
C27 C26 H26A 108.8
C25 C26 H26B 108.8
C27 C26 H26B 108.8
H26A C26 H26B 107.7
N1 C27 C26 111.0(4)
N1 C27 H27A 109.4
C26 C27 H27A 109.4
N1 C27 H27B 109.4
C26 C27 H27B 109.4
H27A C27 H27B 108.0
C33 C28 C29 119.5(4)
C33 C28 N2 120.4(4)
C29 C28 N2 120.0(4)
C30 C29 C28 120.8(4)
C30 C29 H29 119.6
C28 C29 H29 119.6
C31 C30 C29 119.4(4)
C31 C30 H30 120.3
C29 C30 H30 120.3
C30 C31 C32 120.9(4)
C30 C31 Br1 120.5(4)
C32 C31 Br1 118.6(4)
C31 C32 C33 119.4(4)
C31 C32 H32 120.3
C33 C32 H32 120.3
C28 C33 C32 120.0(4)
C28 C33 H33 120.0
C32 C33 H33 120.0
C8 C34 H34A 109.5
C8 C34 H34B 109.5
H34A C34 H34B 109.5
C8 C34 H34C 109.5
H34A C34 H34C 109.5
H34B C34 H34C 109.5
C8 C35 H35A 109.5
C8 C35 H35B 109.5
H35A C35 H35B 109.5
C8 C35 H35C 109.5
H35A C35 H35C 109.5
H35B C35 H35C 109.5

loop_
_geom_bond_atom_site_label_1
_geom_bond_atom_site_label_2
_geom_bond_distance
Br1 C31 1.893(5)
N1 C1 1.438(5)
N1 C2 1.471(5)
N1 C27 1.477(5)
N2 C4 1.359(5)
N2 C28 1.428(5)
N2 C3 1.490(5)
O1 C3 1.428(4)
O1 C1 1.445(5)
O2 C10 1.219(5)
O3 C14 1.361(6)
O3 C17 1.422(6)
O4 C21 1.371(5)
O4 C24 1.426(6)
O5 C6 1.236(5)
O6 C25 1.199(6)
O7 C25 1.306(6)
O7 H7 0.8200
C1 C10 1.545(6)
C1 H1 0.9800
C2 C5 1.496(6)
C2 C3 1.577(6)
C2 H2 0.9800
C3 C18 1.500(6)
C4 C5 1.357(6)
C4 C9 1.491(6)
C5 C6 1.418(6)
C6 C7 1.507(6)
C7 C8 1.535(7)
C7 H7A 0.9700
C7 H7B 0.9700
C8 C9 1.522(6)
C8 C34 1.527(7)
C8 C35 1.539(7)
C9 H9A 0.9700
C9 H9B 0.9700
C10 C11 1.473(6)
C11 C12 1.386(6)
C11 C16 1.390(6)
C12 C13 1.372(7)
C12 H12 0.9300
C13 C14 1.388(7)
C13 H13 0.9300
C14 C15 1.365(6)
C15 C16 1.372(6)
C15 H15 0.9300
C16 H16 0.9300
C17 H17A 0.9600
C17 H17B 0.9600
C17 H17C 0.9600
C18 C23 1.376(6)
C18 C19 1.403(5)
C19 C20 1.373(6)
C19 H19 0.9300
C20 C21 1.384(6)
C20 H20 0.9300
C21 C22 1.369(6)
C22 C23 1.390(6)
C22 H22 0.9300
C23 H23 0.9300
C24 H24A 0.9600
C24 H24B 0.9600
C24 H24C 0.9600
C25 C26 1.508(6)
C26 C27 1.511(6)
C26 H26A 0.9700
C26 H26B 0.9700
C27 H27A 0.9700
C27 H27B 0.9700
C28 C33 1.379(6)
C28 C29 1.380(6)
C29 C30 1.373(6)
C29 H29 0.9300
C30 C31 1.372(6)
C30 H30 0.9300
C31 C32 1.377(7)
C32 C33 1.388(6)
C32 H32 0.9300
C33 H33 0.9300
C34 H34A 0.9600
C34 H34B 0.9600
C34 H34C 0.9600
C35 H35A 0.9600
C35 H35B 0.9600
C35 H35C 0.9600

loop_
_geom_torsion_atom_site_label_1
_geom_torsion_atom_site_label_2
_geom_torsion_atom_site_label_3
_geom_torsion_atom_site_label_4
_geom_torsion
C2 N1 C1 O1 38.9(4)
C27 N1 C1 O1 -84.6(4)
C2 N1 C1 C10 -83.4(4)
C27 N1 C1 C10 153.1(4)
C3 O1 C1 N1 -32.4(4)
C3 O1 C1 C10 92.7(4)
C1 N1 C2 C5 82.3(4)
C27 N1 C2 C5 -154.0(4)
C1 N1 C2 C3 -30.4(4)
C27 N1 C2 C3 93.3(4)
C1 O1 C3 N2 -97.8(4)
C1 O1 C3 C18 136.6(3)
C1 O1 C3 C2 11.7(4)
C4 N2 C3 O1 101.5(4)
C28 N2 C3 O1 -66.8(5)
C4 N2 C3 C18 -134.3(4)
C28 N2 C3 C18 57.4(5)
C4 N2 C3 C2 -8.9(4)
C28 N2 C3 C2 -177.3(3)
N1 C2 C3 O1 11.8(4)
C5 C2 C3 O1 -107.7(3)
N1 C2 C3 N2 127.8(3)
C5 C2 C3 N2 8.3(4)
N1 C2 C3 C18 -109.2(4)
C5 C2 C3 C18 131.3(4)
C28 N2 C4 C5 174.1(4)
C3 N2 C4 C5 6.2(5)
C28 N2 C4 C9 -2.1(6)
C3 N2 C4 C9 -170.0(4)
N2 C4 C5 C6 -177.5(4)
C9 C4 C5 C6 -1.3(7)
N2 C4 C5 C2 -0.2(5)
C9 C4 C5 C2 176.0(4)
N1 C2 C5 C4 -118.7(4)
C3 C2 C5 C4 -5.4(4)
N1 C2 C5 C6 58.5(5)
C3 C2 C5 C6 171.8(4)
C4 C5 C6 O5 -178.5(4)
C2 C5 C6 O5 4.6(7)
C4 C5 C6 C7 5.2(6)
C2 C5 C6 C7 -171.6(4)
O5 C6 C7 C8 152.9(4)
C5 C6 C7 C8 -30.7(6)
C6 C7 C8 C9 50.7(6)
C6 C7 C8 C34 170.8(4)
C6 C7 C8 C35 -68.7(5)
C5 C4 C9 C8 22.2(6)
N2 C4 C9 C8 -162.0(4)
C34 C8 C9 C4 -166.0(4)
C7 C8 C9 C4 -44.4(5)
C35 C8 C9 C4 74.6(5)
N1 C1 C10 O2 133.0(4)
O1 C1 C10 O2 12.6(5)
N1 C1 C10 C11 -50.8(5)
O1 C1 C10 C11 -171.2(3)
O2 C10 C11 C12 -0.6(6)
C1 C10 C11 C12 -176.6(4)
O2 C10 C11 C16 177.4(4)
C1 C10 C11 C16 1.4(6)
C16 C11 C12 C13 1.8(7)
C10 C11 C12 C13 179.9(5)
C11 C12 C13 C14 -0.9(8)
C17 O3 C14 C15 -2.4(8)
C17 O3 C14 C13 179.3(5)
C12 C13 C14 O3 178.2(5)
C12 C13 C14 C15 -0.3(8)
O3 C14 C15 C16 -177.7(5)
C13 C14 C15 C16 0.6(8)
C14 C15 C16 C11 0.3(7)
C12 C11 C16 C15 -1.4(7)
C10 C11 C16 C15 -179.4(4)
O1 C3 C18 C23 -17.4(5)
N2 C3 C18 C23 -142.3(4)
C2 C3 C18 C23 100.2(5)
O1 C3 C18 C19 168.7(3)
N2 C3 C18 C19 43.9(5)
C2 C3 C18 C19 -73.7(5)
C23 C18 C19 C20 -3.0(6)
C3 C18 C19 C20 171.1(4)
C18 C19 C20 C21 1.0(7)
C24 O4 C21 C22 1.1(7)
C24 O4 C21 C20 -179.0(4)
C19 C20 C21 C22 1.4(7)
C19 C20 C21 O4 -178.5(4)
O4 C21 C22 C23 178.1(4)
C20 C21 C22 C23 -1.8(7)
C19 C18 C23 C22 2.7(6)
C3 C18 C23 C22 -171.3(4)
C21 C22 C23 C18 -0.3(7)
O6 C25 C26 C27 24.5(7)
O7 C25 C26 C27 -157.7(4)
C1 N1 C27 C26 -168.8(4)
C2 N1 C27 C26 74.1(4)
C25 C26 C27 N1 74.4(5)
C4 N2 C28 C33 -105.5(5)
C3 N2 C28 C33 61.1(5)
C4 N2 C28 C29 73.5(5)
C3 N2 C28 C29 -120.0(4)
C33 C28 C29 C30 1.1(7)
N2 C28 C29 C30 -177.8(4)
C28 C29 C30 C31 0.1(7)
C29 C30 C31 C32 -2.3(7)
C29 C30 C31 Br1 178.9(4)
C30 C31 C32 C33 3.2(8)
Br1 C31 C32 C33 -177.9(4)
C29 C28 C33 C32 -0.2(7)
N2 C28 C33 C32 178.8(4)
C31 C32 C33 C28 -2.0(7)
